data_4350220
loop_
_publ_author_name
'Bok, Taekki'
'Yun, Hoseop'
'Lee, Bun Yeoul'

_publ_section_title
;
 Bimetallic fluorine-substituted anilido-aldimine zinc complexes for
 CO2/(cyclohexene oxide) copolymerization.
;
_journal_issue 10
_journal_name_full 'Inorganic chemistry'
_journal_page_first 4228
_journal_page_last 4237
_journal_paper_doi 10.1021/ic060060r
_journal_volume 45
_journal_year 2006
_chemical_formula_sum 'C66 H72 F8 N4 O5 S2 Zn2'
_chemical_formula_weight 1348.14
_space_group_IT_number 14
_space_group_name_Hall '-P 2yn'
_space_group_name_H-M_alt 'P 1 21/n 1'
_symmetry_cell_setting momoclinic
_symmetry_space_group_name_H-M 'P 1 21/n 1'
_atom_sites_solution_hydrogens geom
_atom_sites_solution_primary direct
_atom_sites_solution_secondary difmap
_audit_creation_method SHELXL-97
_cell_angle_alpha 90.00
_cell_angle_beta 100.955(12)
_cell_angle_gamma 90.00
_cell_formula_units_Z 4
_cell_length_a 10.983(4)
_cell_length_b 21.099(6)
_cell_length_c 28.304(10)
_cell_measurement_temperature 150(1)
_cell_volume 6439(4)
_computing_structure_refinement 'SHELXL-97 (Sheldrick, 1997)'
_diffrn_ambient_temperature 150(1)
_diffrn_measured_fraction_theta_full 0.932
_diffrn_measured_fraction_theta_max 0.932
_diffrn_radiation_monochromator graphite
_diffrn_radiation_source 'sealed tube'
_diffrn_radiation_type MoK\a
_diffrn_radiation_wavelength 0.71073
_diffrn_reflns_av_R_equivalents 0.1835
_diffrn_reflns_av_sigmaI/netI 0.1804
_diffrn_reflns_limit_h_max 13
_diffrn_reflns_limit_h_min -13
_diffrn_reflns_limit_k_max 27
_diffrn_reflns_limit_k_min -26
_diffrn_reflns_limit_l_max 36
_diffrn_reflns_limit_l_min -36
_diffrn_reflns_number 50137
_diffrn_reflns_theta_full 27.48
_diffrn_reflns_theta_max 27.48
_diffrn_reflns_theta_min 2.99
_exptl_absorpt_coefficient_mu 0.885
_exptl_absorpt_correction_type 'empirical absorption correction'
_exptl_crystal_density_diffrn 1.391
_exptl_crystal_density_method 'not measured'
_exptl_crystal_F_000 2800
_refine_diff_density_max 0.966
_refine_diff_density_min -1.030
_refine_diff_density_rms 0.102
_refine_ls_extinction_method none
_refine_ls_goodness_of_fit_ref 1.004
_refine_ls_hydrogen_treatment mixed
_refine_ls_matrix_type full
_refine_ls_number_parameters 784
_refine_ls_number_reflns 13769
_refine_ls_number_restraints 0
_refine_ls_restrained_S_all 1.004
_refine_ls_R_factor_all 0.2036
_refine_ls_R_factor_gt 0.1041
_refine_ls_shift/su_max 0.000
_refine_ls_shift/su_mean 0.000
_refine_ls_structure_factor_coef Fsqd
_refine_ls_weighting_details 'calc w=1/[\s^2^(Fo^2^)+(0.1114P)^2^+0.0000P] where P=(Fo^2^+2Fc^2^)/3'
_refine_ls_weighting_scheme calc
_refine_ls_wR_factor_gt 0.2212
_refine_ls_wR_factor_ref 0.2742
_reflns_number_gt 6075
_reflns_number_total 13769
_reflns_threshold_expression >2sigma(I)
_cod_data_source_file ic060060rsi20060111_100816.cif
_cod_data_source_block l
_cod_original_sg_symbol_H-M 'P 21/n'
_cod_database_code 4350220

loop_
_symmetry_equiv_pos_as_xyz
'x, y, z'
'-x+1/2, y+1/2, -z+1/2'
'-x, -y, -z'
'x-1/2, -y-1/2, z-1/2'

loop_
_atom_site_label
_atom_site_type_symbol
_atom_site_fract_x
_atom_site_fract_y
_atom_site_fract_z
_atom_site_U_iso_or_equiv
_atom_site_adp_type
_atom_site_occupancy
_atom_site_symmetry_multiplicity
_atom_site_calc_flag
_atom_site_refinement_flags
O1 O 0.6870(6) 0.6906(2) 0.17417(16) 0.0575(16) Uani 1 1 d .
O2 O 0.4205(5) 0.7343(2) 0.13540(15) 0.0530(14) Uani 1 1 d .
O3 O 0.7180(5) 0.7317(2) 0.09567(15) 0.0503(14) Uani 1 1 d .
O4 O 0.4366(5) 0.7337(2) 0.04910(16) 0.0506(14) Uani 1 1 d .
N1 N 0.4623(6) 0.6338(3) 0.22690(18) 0.0434(16) Uani 1 1 d .
N2 N 0.5329(6) 0.7663(3) 0.24839(19) 0.0455(16) Uani 1 1 d .
N3 N 0.6524(6) 0.7150(2) -0.02046(19) 0.0434(15) Uani 1 1 d .
N4 N 0.6209(6) 0.8421(3) 0.01680(18) 0.0402(14) Uani 1 1 d .
C1 C 0.3992(8) 0.5877(3) 0.1930(2) 0.0464(19) Uani 1 1 d .
C2 C 0.4677(10) 0.5410(4) 0.1750(3) 0.061(2) Uani 1 1 d .
C3 C 0.4050(12) 0.5016(4) 0.1390(3) 0.084(3) Uani 1 1 d .
H3 H 0.4482 0.4698 0.1265 0.101 Uiso 1 1 calc R
C4 C 0.2799(13) 0.5090(5) 0.1215(3) 0.090(4) Uani 1 1 d .
H4 H 0.2395 0.4824 0.0973 0.108 Uiso 1 1 calc R
C5 C 0.2155(10) 0.5549(4) 0.1397(3) 0.074(3) Uani 1 1 d .
H5 H 0.1313 0.5595 0.1273 0.088 Uiso 1 1 calc R
C6 C 0.2719(9) 0.5951(4) 0.1761(3) 0.060(2) Uani 1 1 d .
C7 C 0.6017(10) 0.5313(4) 0.1953(4) 0.084(3) Uani 1 1 d .
H7A H 0.6330 0.4970 0.1787 0.126 Uiso 1 1 calc R
H7B H 0.6119 0.5213 0.2289 0.126 Uiso 1 1 calc R
H7C H 0.6467 0.5693 0.1914 0.126 Uiso 1 1 calc R
C8 C 0.1997(9) 0.6468(5) 0.1955(3) 0.073(3) Uani 1 1 d .
H8A H 0.1143 0.6447 0.1798 0.109 Uiso 1 1 calc R
H8B H 0.2333 0.6873 0.1894 0.109 Uiso 1 1 calc R
H8C H 0.2058 0.6411 0.2295 0.109 Uiso 1 1 calc R
C9 C 0.4561(8) 0.6319(3) 0.2737(2) 0.045(2) Uani 1 1 d .
C10 C 0.4245(9) 0.5774(3) 0.2973(2) 0.055(2) Uani 1 1 d .
C11 C 0.4168(8) 0.5743(4) 0.3441(3) 0.055(2) Uani 1 1 d .
C12 C 0.4385(8) 0.6270(4) 0.3732(2) 0.053(2) Uani 1 1 d .
C13 C 0.4707(8) 0.6808(3) 0.3533(2) 0.049(2) Uani 1 1 d .
C14 C 0.4814(7) 0.6875(3) 0.3046(2) 0.0387(17) Uani 1 1 d .
C15 C 0.5116(7) 0.7491(3) 0.2905(2) 0.0403(17) Uani 1 1 d .
H15 H 0.5169 0.7808 0.3136 0.048 Uiso 1 1 calc R
C16 C 0.5536(7) 0.8334(3) 0.2407(2) 0.0404(17) Uani 1 1 d .
C17 C 0.4537(7) 0.8758(3) 0.2356(2) 0.0395(17) Uani 1 1 d .
C18 C 0.4782(8) 0.9384(3) 0.2230(2) 0.0422(18) Uani 1 1 d .
H18 H 0.4141 0.9678 0.2197 0.051 Uiso 1 1 calc R
C19 C 0.5919(8) 0.9583(3) 0.2154(2) 0.046(2) Uani 1 1 d .
C20 C 0.6901(7) 0.9147(3) 0.2226(2) 0.0406(17) Uani 1 1 d .
H20 H 0.7683 0.9276 0.2183 0.049 Uiso 1 1 calc R
C21 C 0.6718(7) 0.8527(3) 0.2361(2) 0.0366(16) Uani 1 1 d .
C22 C 0.3247(8) 0.8588(3) 0.2422(2) 0.049(2) Uani 1 1 d .
H22 H 0.3287 0.8161 0.2560 0.059 Uiso 1 1 calc R
C23 C 0.2323(9) 0.8565(5) 0.1945(3) 0.083(3) Uani 1 1 d .
H23A H 0.1519 0.8449 0.2003 0.124 Uiso 1 1 calc R
H23B H 0.2592 0.8257 0.1737 0.124 Uiso 1 1 calc R
H23C H 0.2277 0.8975 0.1794 0.124 Uiso 1 1 calc R
C24 C 0.2793(10) 0.9032(4) 0.2778(3) 0.073(3) Uani 1 1 d .
H24A H 0.1975 0.8909 0.2815 0.110 Uiso 1 1 calc R
H24B H 0.2773 0.9459 0.2659 0.110 Uiso 1 1 calc R
H24C H 0.3347 0.9009 0.3084 0.110 Uiso 1 1 calc R
C25 C 0.7833(8) 0.8093(3) 0.2481(2) 0.0456(19) Uani 1 1 d .
H25 H 0.7522 0.7657 0.2466 0.055 Uiso 1 1 calc R
C26 C 0.8502(8) 0.8215(4) 0.3005(3) 0.063(3) Uani 1 1 d .
H26A H 0.9201 0.7936 0.3083 0.095 Uiso 1 1 calc R
H26B H 0.7939 0.8139 0.3220 0.095 Uiso 1 1 calc R
H26C H 0.8782 0.8647 0.3036 0.095 Uiso 1 1 calc R
C27 C 0.8742(9) 0.8138(4) 0.2140(3) 0.067(3) Uani 1 1 d .
H27A H 0.9406 0.7842 0.2237 0.100 Uiso 1 1 calc R
H27B H 0.9073 0.8560 0.2149 0.100 Uiso 1 1 calc R
H27C H 0.8323 0.8042 0.1819 0.100 Uiso 1 1 calc R
C28 C 0.6182(7) 1.0247(3) 0.2015(2) 0.0414(18) Uani 1 1 d .
C29 C 0.6058(7) 1.0748(3) 0.2322(2) 0.0452(19) Uani 1 1 d .
H29 H 0.5735 1.0669 0.2598 0.054 Uiso 1 1 calc R
C30 C 0.6401(7) 1.1357(3) 0.2229(2) 0.0457(19) Uani 1 1 d .
H30 H 0.6283 1.1687 0.2433 0.055 Uiso 1 1 calc R
C31 C 0.6919(9) 1.1473(3) 0.1832(3) 0.058(2) Uani 1 1 d .
H31 H 0.7195 1.1877 0.1775 0.070 Uiso 1 1 calc R
C32 C 0.7028(8) 1.0976(3) 0.1514(2) 0.049(2) Uani 1 1 d .
H32 H 0.7364 1.1056 0.1242 0.059 Uiso 1 1 calc R
C33 C 0.6644(7) 1.0369(3) 0.1596(2) 0.0402(18) Uani 1 1 d .
C34 C 0.6585(8) 0.9861(3) 0.1225(2) 0.0441(19) Uani 1 1 d .
C35 C 0.5408(7) 0.9624(3) 0.1018(2) 0.0389(17) Uani 1 1 d .
H35 H 0.4708 0.9780 0.1119 0.047 Uiso 1 1 calc R
C36 C 0.5279(7) 0.9160(3) 0.0667(2) 0.0392(17) Uani 1 1 d .
C37 C 0.6328(7) 0.8931(3) 0.0519(2) 0.0350(16) Uani 1 1 d .
C38 C 0.7517(7) 0.9161(3) 0.0712(2) 0.0395(17) Uani 1 1 d .
C39 C 0.7604(8) 0.9644(3) 0.1062(2) 0.0452(19) Uani 1 1 d .
H39 H 0.8376 0.9820 0.1185 0.054 Uiso 1 1 calc R
C40 C 0.3996(7) 0.8940(3) 0.0415(2) 0.0420(18) Uani 1 1 d .
H40 H 0.4073 0.8500 0.0313 0.050 Uiso 1 1 calc R
C41 C 0.3044(8) 0.8952(4) 0.0740(3) 0.066(2) Uani 1 1 d .
H41A H 0.2260 0.8806 0.0564 0.099 Uiso 1 1 calc R
H41B H 0.2957 0.9377 0.0849 0.099 Uiso 1 1 calc R
H41C H 0.3314 0.8681 0.1012 0.099 Uiso 1 1 calc R
C42 C 0.3546(8) 0.9333(4) -0.0037(3) 0.061(2) Uani 1 1 d .
H42A H 0.4148 0.9314 -0.0242 0.092 Uiso 1 1 calc R
H42B H 0.3436 0.9765 0.0052 0.092 Uiso 1 1 calc R
H42C H 0.2770 0.9166 -0.0206 0.092 Uiso 1 1 calc R
C43 C 0.8674(7) 0.8919(4) 0.0559(2) 0.0469(18) Uani 1 1 d .
H43 H 0.8418 0.8579 0.0324 0.056 Uiso 1 1 calc R
C44 C 0.9593(8) 0.8626(4) 0.0979(3) 0.059(2) Uani 1 1 d .
H44A H 1.0307 0.8472 0.0864 0.088 Uiso 1 1 calc R
H44B H 0.9202 0.8281 0.1113 0.088 Uiso 1 1 calc R
H44C H 0.9846 0.8942 0.1222 0.088 Uiso 1 1 calc R
C45 C 0.9301(8) 0.9429(4) 0.0304(3) 0.059(2) Uani 1 1 d .
H45A H 1.0024 0.9254 0.0208 0.089 Uiso 1 1 calc R
H45B H 0.9540 0.9778 0.0520 0.089 Uiso 1 1 calc R
H45C H 0.8733 0.9575 0.0025 0.089 Uiso 1 1 calc R
C46 C 0.6320(7) 0.8573(3) -0.0264(2) 0.0392(17) Uani 1 1 d .
H46 H 0.6391 0.9003 -0.0325 0.047 Uiso 1 1 calc R
C47 C 0.6347(7) 0.8152(3) -0.0657(2) 0.0424(18) Uani 1 1 d .
C48 C 0.6494(7) 0.7472(3) -0.0618(2) 0.0416(17) Uani 1 1 d .
C49 C 0.6671(8) 0.7160(4) -0.1056(2) 0.051(2) Uani 1 1 d .
C50 C 0.6667(8) 0.7499(4) -0.1468(2) 0.053(2) Uani 1 1 d .
C51 C 0.6482(8) 0.8130(4) -0.1501(2) 0.051(2) Uani 1 1 d .
C52 C 0.6346(8) 0.8452(4) -0.1098(2) 0.049(2) Uani 1 1 d .
C53 C 0.7238(8) 0.6573(3) -0.0110(2) 0.048(2) Uani 1 1 d .
C54 C 0.6660(9) 0.6004(4) -0.0051(3) 0.065(2) Uani 1 1 d .
C55 C 0.7358(12) 0.5459(4) 0.0083(4) 0.078(3) Uani 1 1 d .
H55 H 0.6968 0.5079 0.0129 0.093 Uiso 1 1 calc R
C56 C 0.8629(11) 0.5491(4) 0.0145(3) 0.072(3) Uani 1 1 d .
H56 H 0.9097 0.5127 0.0230 0.087 Uiso 1 1 calc R
C57 C 0.9214(9) 0.6045(4) 0.0086(3) 0.059(2) Uani 1 1 d .
H57 H 1.0074 0.6054 0.0125 0.071 Uiso 1 1 calc R
C58 C 0.8527(9) 0.6605(4) -0.0037(3) 0.053(2) Uani 1 1 d .
C59 C 0.5266(10) 0.5966(4) -0.0133(4) 0.088(3) Uani 1 1 d .
H59A H 0.5022 0.5542 -0.0072 0.132 Uiso 1 1 calc R
H59B H 0.4926 0.6079 -0.0460 0.132 Uiso 1 1 calc R
H59C H 0.4963 0.6254 0.0081 0.132 Uiso 1 1 calc R
C60 C 0.9177(9) 0.7222(4) -0.0070(3) 0.068(3) Uani 1 1 d .
H60A H 1.0057 0.7153 -0.0008 0.103 Uiso 1 1 calc R
H60B H 0.8969 0.7513 0.0163 0.103 Uiso 1 1 calc R
H60C H 0.8923 0.7396 -0.0387 0.103 Uiso 1 1 calc R
C61 C 0.8530(9) 0.6416(5) 0.1350(3) 0.077(3) Uani 1 1 d .
H61A H 0.8748 0.6278 0.1054 0.115 Uiso 1 1 calc R
H61B H 0.8577 0.6064 0.1568 0.115 Uiso 1 1 calc R
H61C H 0.9095 0.6741 0.1492 0.115 Uiso 1 1 calc R
C62 C 0.2333(8) 0.7070(5) 0.0719(3) 0.070(3) Uani 1 1 d .
H62A H 0.1917 0.6854 0.0942 0.104 Uiso 1 1 calc R
H62B H 0.2052 0.6904 0.0402 0.104 Uiso 1 1 calc R
H62C H 0.2149 0.7515 0.0722 0.104 Uiso 1 1 calc R
Zn1 Zn 0.52780(9) 0.70508(4) 0.19508(3) 0.0464(3) Uani 1 1 d .
Zn2 Zn 0.60245(9) 0.75220(4) 0.03636(3) 0.0444(3) Uani 1 1 d .
S1 S 0.6998(2) 0.67208(9) 0.12340(6) 0.0524(5) Uani 1 1 d .
S2 S 0.3943(2) 0.69561(9) 0.08897(6) 0.0511(5) Uani 1 1 d .
F1 F 0.4039(6) 0.5216(2) 0.27232(15) 0.0798(17) Uani 1 1 d .
F2 F 0.3852(5) 0.5196(2) 0.36356(15) 0.0739(16) Uani 1 1 d .
F3 F 0.4281(5) 0.6242(2) 0.42029(14) 0.0689(15) Uani 1 1 d .
F4 F 0.4882(5) 0.73357(19) 0.38187(13) 0.0598(13) Uani 1 1 d .
F5 F 0.6769(5) 0.6533(2) -0.10669(15) 0.0744(16) Uani 1 1 d .
F6 F 0.6804(5) 0.7174(2) -0.18698(15) 0.0769(16) Uani 1 1 d .
F7 F 0.6526(5) 0.8441(2) -0.19200(14) 0.0701(15) Uani 1 1 d .
F8 F 0.6222(5) 0.90836(19) -0.11292(13) 0.0599(13) Uani 1 1 d .
CS1 C 0.8870(13) 0.4395(6) 0.1369(4) 0.117(5) Uani 1 1 d .
HS1A H 0.9307 0.4757 0.1282 0.175 Uiso 1 1 calc R
HS1B H 0.9373 0.4184 0.1638 0.175 Uiso 1 1 calc R
HS1C H 0.8107 0.4530 0.1456 0.175 Uiso 1 1 calc R
CS2 C 0.8613(17) 0.3975(5) 0.0977(4) 0.141(7) Uani 1 1 d .
HS2A H 0.8106 0.4203 0.0713 0.170 Uiso 1 1 calc R
HS2B H 0.9395 0.3882 0.0880 0.170 Uiso 1 1 calc R
CS3 C 0.7624(14) 0.3053(5) 0.0635(3) 0.116(5) Uani 1 1 d .
HS3A H 0.8307 0.2977 0.0470 0.139 Uiso 1 1 calc R
HS3B H 0.7008 0.3297 0.0418 0.139 Uiso 1 1 calc R
CS4 C 0.7096(12) 0.2467(6) 0.0706(4) 0.108(4) Uani 1 1 d .
HS4A H 0.6858 0.2256 0.0402 0.162 Uiso 1 1 calc R
HS4B H 0.6378 0.2531 0.0847 0.162 Uiso 1 1 calc R
HS4C H 0.7689 0.2213 0.0916 0.162 Uiso 1 1 calc R
OS O 0.8052(7) 0.3419(3) 0.1020(2) 0.085(2) Uani 1 1 d .

loop_
_atom_site_aniso_label
_atom_site_aniso_U_11
_atom_site_aniso_U_22
_atom_site_aniso_U_33
_atom_site_aniso_U_23
_atom_site_aniso_U_13
_atom_site_aniso_U_12
O1 0.078(5) 0.055(3) 0.032(3) 0.000(2) -0.009(2) 0.005(3)
O2 0.069(4) 0.058(3) 0.025(3) 0.003(2) -0.006(2) 0.002(3)
O3 0.059(4) 0.053(3) 0.034(3) 0.008(2) -0.003(2) -0.002(2)
O4 0.057(4) 0.055(3) 0.033(3) 0.000(2) -0.008(2) -0.003(3)
N1 0.055(5) 0.044(3) 0.025(3) 0.001(2) -0.007(2) 0.001(3)
N2 0.057(5) 0.033(3) 0.041(3) 0.009(2) -0.003(3) 0.003(3)
N3 0.056(5) 0.036(3) 0.034(3) -0.003(2) -0.004(3) -0.001(3)
N4 0.042(4) 0.043(3) 0.030(3) -0.002(2) -0.009(2) 0.000(3)
C1 0.049(6) 0.053(5) 0.034(4) -0.001(3) -0.002(3) -0.010(4)
C2 0.080(8) 0.051(5) 0.050(5) 0.005(4) 0.003(4) -0.007(5)
C3 0.140(12) 0.053(6) 0.054(6) -0.016(4) 0.007(6) -0.009(6)
C4 0.138(12) 0.073(7) 0.046(6) -0.013(5) -0.016(6) -0.031(7)
C5 0.088(8) 0.088(7) 0.036(5) -0.005(4) -0.012(4) -0.022(6)
C6 0.062(7) 0.072(6) 0.041(5) 0.000(4) -0.001(4) -0.006(5)
C7 0.092(10) 0.067(6) 0.088(7) -0.006(5) 0.001(6) 0.006(6)
C8 0.053(7) 0.102(7) 0.058(6) -0.004(5) -0.003(4) -0.013(5)
C9 0.056(6) 0.045(4) 0.031(4) 0.004(3) -0.004(3) 0.001(4)
C10 0.080(7) 0.040(4) 0.036(4) 0.001(3) -0.010(4) -0.007(4)
C11 0.063(7) 0.054(5) 0.042(4) 0.008(3) -0.007(4) -0.008(4)
C12 0.061(7) 0.061(5) 0.033(4) 0.012(3) -0.003(3) -0.005(4)
C13 0.056(6) 0.047(4) 0.037(4) -0.005(3) -0.008(3) 0.002(4)
C14 0.039(5) 0.038(4) 0.033(4) -0.001(3) -0.008(3) 0.005(3)
C15 0.051(5) 0.037(4) 0.029(3) 0.006(3) -0.002(3) 0.003(3)
C16 0.049(5) 0.045(4) 0.024(3) -0.001(3) 0.000(3) 0.001(3)
C17 0.045(5) 0.041(4) 0.030(3) 0.000(3) 0.002(3) 0.002(3)
C18 0.049(6) 0.040(4) 0.035(4) 0.002(3) 0.004(3) 0.003(3)
C19 0.066(6) 0.043(4) 0.021(3) -0.006(3) -0.010(3) 0.002(4)
C20 0.046(5) 0.038(4) 0.032(4) 0.000(3) -0.005(3) 0.000(3)
C21 0.038(5) 0.037(4) 0.031(3) 0.003(3) -0.003(3) 0.005(3)
C22 0.055(6) 0.048(4) 0.040(4) 0.006(3) 0.002(3) 0.008(4)
C23 0.064(8) 0.116(8) 0.059(6) 0.027(5) -0.013(5) -0.021(6)
C24 0.084(8) 0.046(5) 0.097(7) -0.003(4) 0.034(6) -0.002(5)
C25 0.048(6) 0.047(4) 0.038(4) 0.009(3) -0.002(3) 0.000(3)
C26 0.076(7) 0.056(5) 0.045(5) -0.002(3) -0.021(4) 0.012(4)
C27 0.071(8) 0.062(5) 0.063(6) 0.011(4) 0.001(4) 0.001(5)
C28 0.049(5) 0.038(4) 0.030(4) -0.001(3) -0.009(3) 0.004(3)
C29 0.058(6) 0.044(4) 0.028(4) 0.004(3) -0.004(3) 0.002(4)
C30 0.051(6) 0.036(4) 0.046(4) -0.011(3) -0.001(3) 0.000(3)
C31 0.094(8) 0.036(4) 0.038(4) -0.003(3) -0.001(4) -0.007(4)
C32 0.065(6) 0.037(4) 0.041(4) 0.004(3) -0.001(3) 0.004(4)
C33 0.047(5) 0.041(4) 0.029(4) -0.001(3) -0.002(3) 0.002(3)
C34 0.063(6) 0.038(4) 0.027(3) 0.003(3) -0.002(3) -0.002(4)
C35 0.043(5) 0.041(4) 0.029(3) 0.003(3) -0.001(3) 0.000(3)
C36 0.046(5) 0.046(4) 0.022(3) 0.001(3) -0.003(3) -0.004(3)
C37 0.042(5) 0.034(3) 0.025(3) 0.005(2) -0.002(3) -0.006(3)
C38 0.049(5) 0.037(4) 0.028(3) -0.001(3) -0.003(3) 0.003(3)
C39 0.060(6) 0.037(4) 0.032(4) 0.000(3) -0.010(3) -0.008(4)
C40 0.049(5) 0.041(4) 0.031(4) -0.004(3) -0.006(3) -0.001(3)
C41 0.050(7) 0.085(6) 0.057(5) -0.012(4) -0.002(4) -0.005(5)
C42 0.060(7) 0.063(5) 0.049(5) 0.009(4) -0.021(4) 0.003(4)
C43 0.042(5) 0.059(5) 0.037(4) 0.000(3) 0.002(3) -0.006(4)
C44 0.058(6) 0.066(5) 0.050(5) 0.011(4) 0.004(4) 0.007(4)
C45 0.069(7) 0.067(5) 0.043(5) 0.003(4) 0.011(4) 0.008(5)
C46 0.036(5) 0.052(4) 0.026(3) 0.003(3) -0.004(3) 0.004(3)
C47 0.036(5) 0.053(4) 0.035(4) 0.000(3) 0.000(3) 0.002(3)
C48 0.036(5) 0.053(4) 0.032(4) -0.009(3) -0.004(3) -0.006(3)
C49 0.060(6) 0.051(5) 0.036(4) -0.009(3) -0.005(3) 0.001(4)
C50 0.049(6) 0.082(6) 0.024(4) -0.014(3) 0.001(3) 0.005(4)
C51 0.053(6) 0.070(5) 0.028(4) 0.009(3) 0.002(3) 0.006(4)
C52 0.051(6) 0.060(5) 0.031(4) 0.004(3) -0.005(3) 0.002(4)
C53 0.065(6) 0.044(4) 0.034(4) 0.000(3) 0.007(4) -0.002(4)
C54 0.061(7) 0.056(5) 0.080(6) -0.008(4) 0.018(5) 0.004(5)
C55 0.092(10) 0.042(5) 0.104(8) 0.012(4) 0.031(6) 0.002(5)
C56 0.104(10) 0.047(5) 0.070(6) 0.007(4) 0.028(6) 0.013(5)
C57 0.065(7) 0.068(5) 0.042(4) 0.005(4) 0.004(4) 0.016(5)
C58 0.073(7) 0.048(4) 0.038(4) 0.001(3) 0.009(4) 0.011(4)
C59 0.077(9) 0.061(6) 0.134(10) 0.002(5) 0.037(7) 0.005(5)
C60 0.065(7) 0.065(6) 0.069(6) 0.005(4) -0.004(4) -0.006(5)
C61 0.074(8) 0.097(7) 0.052(5) 0.007(5) -0.005(4) 0.022(6)
C62 0.057(7) 0.103(7) 0.043(5) 0.007(4) -0.003(4) -0.021(5)
Zn1 0.0614(7) 0.0440(5) 0.0287(4) 0.0017(3) -0.0043(4) -0.0025(4)
Zn2 0.0553(7) 0.0423(5) 0.0312(4) 0.0001(3) -0.0029(4) -0.0014(4)
S1 0.0654(16) 0.0543(11) 0.0321(10) 0.0025(8) -0.0041(8) 0.0058(10)
S2 0.0568(15) 0.0587(12) 0.0324(10) 0.0030(8) -0.0054(8) -0.0075(10)
F1 0.134(5) 0.048(3) 0.047(3) 0.003(2) -0.007(3) -0.024(3)
F2 0.110(5) 0.057(3) 0.048(3) 0.018(2) -0.003(2) -0.021(3)
F3 0.094(5) 0.077(3) 0.032(2) 0.011(2) 0.001(2) -0.011(3)
F4 0.088(4) 0.056(3) 0.034(2) -0.0040(18) 0.006(2) -0.006(2)
F5 0.117(5) 0.054(3) 0.047(3) -0.017(2) 0.002(3) 0.005(3)
F6 0.100(5) 0.087(4) 0.040(3) -0.018(2) 0.004(2) 0.011(3)
F7 0.086(4) 0.093(4) 0.028(2) 0.011(2) 0.002(2) 0.018(3)
F8 0.086(4) 0.054(3) 0.037(2) 0.0103(18) 0.003(2) 0.014(2)
CS1 0.137(14) 0.109(10) 0.094(9) 0.017(7) -0.003(8) -0.030(8)
CS2 0.28(2) 0.059(7) 0.083(9) 0.019(6) 0.034(10) -0.009(10)
CS3 0.199(16) 0.095(8) 0.036(5) -0.003(5) -0.021(7) 0.037(9)
CS4 0.116(11) 0.129(11) 0.063(7) 0.016(6) -0.022(6) -0.050(8)
OS 0.099(6) 0.090(5) 0.056(4) 0.023(3) -0.008(3) -0.024(4)

loop_
_atom_type_symbol
_atom_type_description
_atom_type_scat_dispersion_real
_atom_type_scat_dispersion_imag
_atom_type_scat_source
C C 0.0033 0.0016 'International Tables Vol C Tables 4.2.6.8 and 6.1.1.4'
H H 0.0000 0.0000 'International Tables Vol C Tables 4.2.6.8 and 6.1.1.4'
O O 0.0106 0.0060 'International Tables Vol C Tables 4.2.6.8 and 6.1.1.4'
N N 0.0061 0.0033 'International Tables Vol C Tables 4.2.6.8 and 6.1.1.4'
S S 0.1246 0.1234 'International Tables Vol C Tables 4.2.6.8 and 6.1.1.4'
Zn Zn 0.2839 1.4301 'International Tables Vol C Tables 4.2.6.8 and 6.1.1.4'
F F 0.0171 0.0103 'International Tables Vol C Tables 4.2.6.8 and 6.1.1.4'

loop_
_geom_angle_atom_site_label_1
_geom_angle_atom_site_label_2
_geom_angle_atom_site_label_3
_geom_angle
S1 O1 Zn1 124.7(3)
S2 O2 Zn1 123.8(3)
S1 O3 Zn2 120.1(3)
S2 O4 Zn2 131.6(3)
C9 N1 C1 121.9(6)
C9 N1 Zn1 124.7(4)
C1 N1 Zn1 112.5(4)
C15 N2 C16 117.8(6)
C15 N2 Zn1 122.0(5)
C16 N2 Zn1 120.1(4)
C48 N3 C53 120.6(6)
C48 N3 Zn2 123.0(5)
C53 N3 Zn2 114.4(4)
C46 N4 C37 116.7(6)
C46 N4 Zn2 122.1(5)
C37 N4 Zn2 121.0(4)
C2 C1 C6 121.9(7)
C2 C1 N1 119.6(8)
C6 C1 N1 118.3(7)
C3 C2 C1 117.6(10)
C3 C2 C7 121.1(9)
C1 C2 C7 121.2(8)
C4 C3 C2 121.1(10)
C5 C4 C3 120.1(9)
C4 C5 C6 121.8(10)
C5 C6 C1 117.5(9)
C5 C6 C8 121.3(9)
C1 C6 C8 121.1(7)
N1 C9 C10 123.9(6)
N1 C9 C14 122.0(6)
C10 C9 C14 114.1(6)
C11 C10 F1 115.6(6)
C11 C10 C9 125.1(7)
F1 C10 C9 119.2(6)
C10 C11 F2 120.8(7)
C10 C11 C12 120.8(7)
F2 C11 C12 118.4(7)
C13 C12 F3 121.7(7)
C13 C12 C11 117.5(7)
F3 C12 C11 120.8(7)
C12 C13 F4 117.2(7)
C12 C13 C14 124.9(6)
F4 C13 C14 117.8(6)
C13 C14 C15 115.8(6)
C13 C14 C9 117.6(6)
C15 C14 C9 126.5(6)
N2 C15 C14 127.2(6)
C21 C16 C17 122.0(6)
C21 C16 N2 118.3(6)
C17 C16 N2 119.6(7)
C16 C17 C18 116.2(7)
C16 C17 C22 124.8(6)
C18 C17 C22 119.0(6)
C19 C18 C17 123.3(7)
C18 C19 C20 118.3(7)
C18 C19 C28 123.6(7)
C20 C19 C28 118.0(7)
C21 C20 C19 120.7(7)
C20 C21 C16 119.2(6)
C20 C21 C25 118.6(7)
C16 C21 C25 122.1(6)
C17 C22 C24 111.5(6)
C17 C22 C23 112.3(7)
C24 C22 C23 110.9(8)
C21 C25 C27 114.8(6)
C21 C25 C26 109.4(6)
C27 C25 C26 110.4(8)
C29 C28 C33 118.9(6)
C29 C28 C19 119.9(6)
C33 C28 C19 120.9(6)
C30 C29 C28 121.7(7)
C31 C30 C29 119.5(6)
C30 C31 C32 119.4(7)
C33 C32 C31 121.2(7)
C32 C33 C28 119.1(6)
C32 C33 C34 121.3(6)
C28 C33 C34 119.3(6)
C39 C34 C35 119.1(6)
C39 C34 C33 123.3(7)
C35 C34 C33 117.5(7)
C36 C35 C34 120.8(7)
C35 C36 C37 119.1(7)
C35 C36 C40 120.8(7)
C37 C36 C40 119.9(6)
C36 C37 C38 121.8(6)
C36 C37 N4 119.5(6)
C38 C37 N4 118.6(6)
C37 C38 C39 117.2(7)
C37 C38 C43 122.9(6)
C39 C38 C43 119.9(7)
C34 C39 C38 121.8(7)
C41 C40 C42 110.4(7)
C41 C40 C36 113.0(6)
C42 C40 C36 110.6(6)
C38 C43 C45 112.1(6)
C38 C43 C44 112.3(6)
C45 C43 C44 111.0(7)
N4 C46 C47 127.0(7)
C52 C47 C46 114.6(7)
C52 C47 C48 119.9(6)
C46 C47 C48 125.2(6)
N3 C48 C47 123.4(6)
N3 C48 C49 121.9(7)
C47 C48 C49 114.6(6)
F5 C49 C50 119.3(6)
F5 C49 C48 119.7(6)
C50 C49 C48 120.8(7)
C51 C50 F6 118.6(7)
C51 C50 C49 123.6(6)
F6 C50 C49 117.8(7)
C50 C51 C52 118.4(6)
C50 C51 F7 120.5(7)
C52 C51 F7 121.0(7)
F8 C52 C51 118.0(6)
F8 C52 C47 119.4(6)
C51 C52 C47 122.7(7)
C54 C53 C58 120.1(8)
C54 C53 N3 120.5(8)
C58 C53 N3 119.1(7)
C53 C54 C55 120.5(10)
C53 C54 C59 120.3(8)
C55 C54 C59 119.2(9)
C56 C55 C54 119.2(9)
C57 C56 C55 121.2(9)
C56 C57 C58 120.5(10)
C53 C58 C57 118.4(8)
C53 C58 C60 121.2(7)
C57 C58 C60 120.4(9)
N1 Zn1 O2 115.0(2)
N1 Zn1 O1 116.3(2)
O2 Zn1 O1 102.2(2)
N1 Zn1 N2 96.3(2)
O2 Zn1 N2 112.1(2)
O1 Zn1 N2 115.6(2)
O3 Zn2 N3 112.3(2)
O3 Zn2 O4 105.8(2)
N3 Zn2 O4 119.0(2)
O3 Zn2 N4 111.5(2)
N3 Zn2 N4 95.4(2)
O4 Zn2 N4 112.8(2)
O3 S1 O1 108.7(3)
O3 S1 C61 100.5(4)
O1 S1 C61 99.9(4)
O2 S2 O4 108.7(3)
O2 S2 C62 100.2(4)
O4 S2 C62 99.0(4)
OS CS2 CS1 120.4(11)
OS CS3 CS4 118.9(10)
CS2 OS CS3 121.7(9)

loop_
_geom_bond_atom_site_label_1
_geom_bond_atom_site_label_2
_geom_bond_distance
O1 S1 1.521(5)
O1 Zn1 1.973(6)
O2 S2 1.527(5)
O2 Zn1 1.966(5)
O3 S1 1.515(5)
O3 Zn2 1.951(5)
O4 S2 1.527(5)
O4 Zn2 1.962(6)
N1 C9 1.340(8)
N1 C1 1.447(8)
N1 Zn1 1.959(6)
N2 C15 1.307(8)
N2 C16 1.457(8)
N2 Zn1 1.979(6)
N3 C48 1.348(8)
N3 C53 1.445(9)
N3 Zn2 1.960(6)
N4 C46 1.291(8)
N4 C37 1.454(8)
N4 Zn2 1.997(5)
C1 C2 1.394(12)
C1 C6 1.397(11)
C2 C3 1.392(12)
C2 C7 1.489(13)
C3 C4 1.378(15)
C4 C5 1.356(14)
C5 C6 1.387(11)
C6 C8 1.511(12)
C9 C10 1.406(10)
C9 C14 1.458(9)
C10 C11 1.345(10)
C10 F1 1.370(8)
C11 F2 1.350(8)
C11 C12 1.378(10)
C12 C13 1.343(10)
C12 F3 1.360(8)
C13 F4 1.369(7)
C13 C14 1.411(9)
C14 C15 1.419(9)
C16 C21 1.390(10)
C16 C17 1.402(10)
C17 C18 1.407(9)
C17 C22 1.508(11)
C18 C19 1.372(10)
C19 C20 1.402(10)
C19 C28 1.499(9)
C20 C21 1.389(9)
C21 C25 1.515(10)
C22 C24 1.528(11)
C22 C23 1.529(10)
C25 C27 1.518(12)
C25 C26 1.545(9)
C28 C29 1.392(9)
C28 C33 1.398(10)
C29 C30 1.379(9)
C30 C31 1.375(11)
C31 C32 1.401(9)
C32 C33 1.381(9)
C33 C34 1.495(9)
C34 C39 1.368(11)
C34 C35 1.406(10)
C35 C36 1.382(9)
C36 C37 1.386(10)
C36 C40 1.527(10)
C37 C38 1.402(9)
C38 C39 1.411(9)
C38 C43 1.509(10)
C40 C41 1.519(11)
C40 C42 1.524(9)
C43 C45 1.530(10)
C43 C44 1.535(10)
C46 C47 1.429(9)
C47 C52 1.402(9)
C47 C48 1.445(9)
C48 C49 1.451(9)
C49 F5 1.327(8)
C49 C50 1.367(10)
C50 C51 1.346(10)
C50 F6 1.360(8)
C51 C52 1.361(10)
C51 F7 1.364(8)
C52 F8 1.340(8)
C53 C54 1.382(11)
C53 C58 1.394(11)
C54 C55 1.394(12)
C54 C59 1.506(13)
C55 C56 1.375(14)
C56 C57 1.360(12)
C57 C58 1.410(10)
C58 C60 1.495(11)
C61 S1 1.773(9)
C62 S2 1.760(9)
CS1 CS2 1.406(14)
CS2 OS 1.341(12)
CS3 OS 1.345(11)
CS3 CS4 1.396(13)
